data_7034364
loop_
_publ_author_name
'Zhang, Yan-Ping'
'Li, Wei-Wei'
'Li, Bai-Xiang'
'Mu, Hong-Liang'
'Li, Yue-Sheng'

_publ_section_title
;
 Well-defined phosphino-phenolate neutral nickel(ii) catalysts for
 efficient (co)polymerization of norbornene and ethylene.
;
_journal_issue 16
_journal_name_full 'Dalton transactions (Cambridge, England : 2003)'
_journal_page_first 7382
_journal_page_last 7394
_journal_paper_doi 10.1039/c5dt00074b
_journal_volume 44
_journal_year 2015
_chemical_formula_sum 'C28 H30 N Ni O P'
_chemical_formula_weight 486.21
_chemical_name_systematic (6-t-butyl-2-(diphenylphosphanyl)phenolato-O,P)-methyl-pyridine-nickel
_space_group_IT_number 14
_symmetry_cell_setting monoclinic
_symmetry_space_group_name_Hall '-P 2yn'
_symmetry_space_group_name_H-M 'P 1 21/n 1'
_atom_sites_solution_hydrogens geom
_atom_sites_solution_primary direct
_atom_sites_solution_secondary difmap
_audit_creation_method SHELXL-97
_audit_update_record
;
2015-01-06 deposited with the CCDC.
2015-03-11 downloaded from the CCDC.
;
_cell_angle_alpha 90.00
_cell_angle_beta 90.9940(10)
_cell_angle_gamma 90.00
_cell_formula_units_Z 8
_cell_length_a 10.4122(7)
_cell_length_b 39.269(2)
_cell_length_c 12.1425(8)
_cell_measurement_temperature 185(2)
_cell_volume 4964.0(5)
_computing_structure_refinement 'SHELXL-97 (Sheldrick, 1997)'
_computing_structure_solution 'SHELXS-97 (Sheldrick, 1990)'
_diffrn_ambient_temperature 185(2)
_diffrn_measured_fraction_theta_full 0.997
_diffrn_measured_fraction_theta_max 0.997
_diffrn_radiation_monochromator graphite
_diffrn_radiation_source 'fine-focus sealed tube'
_diffrn_radiation_type MoK\a
_diffrn_radiation_wavelength 0.71073
_diffrn_reflns_av_R_equivalents 0.0579
_diffrn_reflns_av_sigmaI/netI 0.0641
_diffrn_reflns_limit_h_max 12
_diffrn_reflns_limit_h_min -12
_diffrn_reflns_limit_k_max 46
_diffrn_reflns_limit_k_min -46
_diffrn_reflns_limit_l_max 14
_diffrn_reflns_limit_l_min -9
_diffrn_reflns_number 28142
_diffrn_reflns_theta_full 25.04
_diffrn_reflns_theta_max 25.04
_diffrn_reflns_theta_min 1.76
_exptl_absorpt_coefficient_mu 0.866
_exptl_absorpt_correction_T_max 0.8324
_exptl_absorpt_correction_T_min 0.7400
_exptl_absorpt_correction_type multi-scan
_exptl_absorpt_process_details SADABS
_exptl_crystal_colour brown
_exptl_crystal_density_diffrn 1.301
_exptl_crystal_density_method 'not measured'
_exptl_crystal_description block
_exptl_crystal_F_000 2048
_exptl_crystal_size_max 0.37
_exptl_crystal_size_mid 0.30
_exptl_crystal_size_min 0.22
_refine_diff_density_max 0.574
_refine_diff_density_min -0.476
_refine_diff_density_rms 0.076
_refine_ls_extinction_method none
_refine_ls_goodness_of_fit_ref 1.039
_refine_ls_hydrogen_treatment constr
_refine_ls_matrix_type full
_refine_ls_number_parameters 577
_refine_ls_number_reflns 8765
_refine_ls_number_restraints 0
_refine_ls_restrained_S_all 1.039
_refine_ls_R_factor_all 0.0809
_refine_ls_R_factor_gt 0.0572
_refine_ls_shift/su_max 0.001
_refine_ls_shift/su_mean 0.000
_refine_ls_structure_factor_coef Fsqd
_refine_ls_weighting_details 'calc w=1/[\s^2^(Fo^2^)+(0.0667P)^2^+2.3260P] where P=(Fo^2^+2Fc^2^)/3'
_refine_ls_weighting_scheme calc
_refine_ls_wR_factor_gt 0.1293
_refine_ls_wR_factor_ref 0.1412
_reflns_number_gt 6566
_reflns_number_total 8765
_reflns_threshold_expression >2sigma(I)
_cod_data_source_file c5dt00074b2.cif
_cod_data_source_block 176
_cod_depositor_comments 'Adding full bibliography for 7034364--7034369.cif.'
_cod_original_cell_volume 4964.1(6)
_cod_original_sg_symbol_H-M P21/n
_cod_database_code 7034364

loop_
_symmetry_equiv_pos_as_xyz
'x, y, z'
'-x+1/2, y+1/2, -z+1/2'
'-x, -y, -z'
'x-1/2, -y-1/2, z-1/2'

loop_
_atom_site_label
_atom_site_type_symbol
_atom_site_fract_x
_atom_site_fract_y
_atom_site_fract_z
_atom_site_U_iso_or_equiv
_atom_site_adp_type
_atom_site_occupancy
_atom_site_symmetry_multiplicity
_atom_site_calc_flag
_atom_site_refinement_flags
Ni1 Ni 0.25533(5) 0.034847(12) 0.91036(4) 0.02634(15) Uani 1 1 d .
P1 P 0.27549(9) 0.04503(2) 0.74116(8) 0.0244(2) Uani 1 1 d .
N1 N 0.2362(3) 0.02222(8) 1.0646(3) 0.0291(8) Uani 1 1 d .
O1 O 0.2706(3) -0.01233(6) 0.8746(2) 0.0336(7) Uani 1 1 d .
C1 C 0.2995(3) -0.02159(10) 0.7739(3) 0.0265(9) Uani 1 1 d .
C2 C 0.3141(4) 0.00324(9) 0.6908(3) 0.0255(8) Uani 1 1 d .
C3 C 0.1308(3) 0.05914(9) 0.6671(3) 0.0258(9) Uani 1 1 d .
C4 C 0.3556(4) -0.00520(10) 0.5853(3) 0.0290(9) Uani 1 1 d .
H4A H 0.3675 0.0121 0.5317 0.035 Uiso 1 1 calc R
C5 C 0.3790(4) -0.03864(10) 0.5601(3) 0.0327(10) Uani 1 1 d .
H5A H 0.4089 -0.0448 0.4894 0.039 Uiso 1 1 calc R
C6 C 0.3168(4) -0.05671(9) 0.7455(3) 0.0288(9) Uani 1 1 d .
C7 C 0.2459(4) 0.08232(10) 0.9493(4) 0.0389(11) Uani 1 1 d .
H7A H 0.2357 0.0845 1.0291 0.058 Uiso 1 1 calc R
H7B H 0.1722 0.0928 0.9112 0.058 Uiso 1 1 calc R
H7C H 0.3249 0.0938 0.9275 0.058 Uiso 1 1 calc R
C8 C 0.2938(4) -0.08471(10) 0.8307(4) 0.0356(10) Uani 1 1 d .
C9 C 0.4004(4) 0.07458(9) 0.6996(3) 0.0273(9) Uani 1 1 d .
C10 C 0.0674(4) 0.08807(11) 0.7040(4) 0.0409(11) Uani 1 1 d .
H10A H 0.1015 0.1004 0.7651 0.049 Uiso 1 1 calc R
C11 C 0.0797(4) 0.04188(10) 0.5778(3) 0.0333(10) Uani 1 1 d .
H11A H 0.1219 0.0222 0.5511 0.040 Uiso 1 1 calc R
C12 C -0.0953(4) 0.08135(11) 0.5646(4) 0.0394(11) Uani 1 1 d .
H12A H -0.1733 0.0888 0.5306 0.047 Uiso 1 1 calc R
C13 C 0.3579(4) -0.06352(10) 0.6403(3) 0.0321(10) Uani 1 1 d .
H13A H 0.3729 -0.0866 0.6211 0.039 Uiso 1 1 calc R
C14 C 0.3890(4) 0.09572(10) 0.6085(4) 0.0348(10) Uani 1 1 d .
H14A H 0.3138 0.0948 0.5632 0.042 Uiso 1 1 calc R
C15 C 0.1191(5) 0.01968(13) 1.1074(4) 0.0530(13) Uani 1 1 d .
H15A H 0.0460 0.0249 1.0626 0.064 Uiso 1 1 calc R
C16 C -0.0339(4) 0.05312(11) 0.5259(4) 0.0381(10) Uani 1 1 d .
H16A H -0.0681 0.0412 0.4640 0.046 Uiso 1 1 calc R
C17 C 0.5112(4) 0.07653(11) 0.7636(4) 0.0402(11) Uani 1 1 d .
H17A H 0.5199 0.0625 0.8271 0.048 Uiso 1 1 calc R
C18 C 0.3358(4) 0.01589(12) 1.1290(4) 0.0434(11) Uani 1 1 d .
H18A H 0.4192 0.0180 1.0993 0.052 Uiso 1 1 calc R
C19 C 0.3949(4) -0.08252(11) 0.9228(4) 0.0442(11) Uani 1 1 d .
H19A H 0.3918 -0.0599 0.9570 0.066 Uiso 1 1 calc R
H19B H 0.4803 -0.0863 0.8923 0.066 Uiso 1 1 calc R
H19C H 0.3778 -0.1000 0.9784 0.066 Uiso 1 1 calc R
C20 C -0.0441(4) 0.09899(12) 0.6528(4) 0.0468(12) Uani 1 1 d .
H20A H -0.0860 0.1189 0.6787 0.056 Uiso 1 1 calc R
C21 C 0.3254(5) 0.00635(13) 1.2371(4) 0.0556(14) Uani 1 1 d .
H21A H 0.4004 0.0028 1.2812 0.067 Uiso 1 1 calc R
C22 C 0.2997(5) -0.12037(10) 0.7795(4) 0.0495(13) Uani 1 1 d .
H22A H 0.2351 -0.1222 0.7202 0.074 Uiso 1 1 calc R
H22B H 0.2825 -0.1375 0.8361 0.074 Uiso 1 1 calc R
H22C H 0.3853 -0.1242 0.7495 0.074 Uiso 1 1 calc R
C23 C 0.5957(4) 0.11952(11) 0.6470(4) 0.0452(12) Uani 1 1 d .
H23A H 0.6626 0.1349 0.6296 0.054 Uiso 1 1 calc R
C24 C 0.1595(4) -0.08091(11) 0.8799(4) 0.0490(12) Uani 1 1 d .
H24A H 0.1517 -0.0584 0.9138 0.074 Uiso 1 1 calc R
H24B H 0.1470 -0.0985 0.9358 0.074 Uiso 1 1 calc R
H24C H 0.0942 -0.0834 0.8214 0.074 Uiso 1 1 calc R
C25 C 0.6082(4) 0.09825(13) 0.7371(4) 0.0520(13) Uani 1 1 d .
H25A H 0.6847 0.0987 0.7809 0.062 Uiso 1 1 calc R
C26 C 0.4868(4) 0.11830(10) 0.5829(4) 0.0418(11) Uani 1 1 d .
H26A H 0.4778 0.1329 0.5209 0.050 Uiso 1 1 calc R
C27 C 0.1018(5) 0.00954(15) 1.2155(4) 0.0678(17) Uani 1 1 d .
H27A H 0.0178 0.0078 1.2443 0.081 Uiso 1 1 calc R
C28 C 0.2073(6) 0.00206(14) 1.2806(4) 0.0587(14) Uani 1 1 d .
H28A H 0.1978 -0.0059 1.3539 0.070 Uiso 1 1 calc R
Ni2 Ni 0.55177(5) 0.211477(13) 0.22477(4) 0.03122(16) Uani 1 1 d .
P2 P 0.54811(10) 0.22772(3) 0.38944(9) 0.0273(2) Uani 1 1 d .
N2 N 0.5272(3) 0.20356(8) 0.0667(3) 0.0325(8) Uani 1 1 d .
O2 O 0.3990(3) 0.18582(7) 0.2542(2) 0.0347(7) Uani 1 1 d .
C29 C 0.4108(4) 0.20491(9) 0.4380(3) 0.0274(9) Uani 1 1 d .
C30 C 0.4861(4) 0.17313(10) 0.0294(3) 0.0355(10) Uani 1 1 d .
H30A H 0.4692 0.1557 0.0813 0.043 Uiso 1 1 calc R
C31 C 0.3951(4) 0.28537(11) 0.4266(3) 0.0376(10) Uani 1 1 d .
H31A H 0.3266 0.2698 0.4376 0.045 Uiso 1 1 calc R
C32 C 0.5263(5) 0.22278(13) -0.1194(4) 0.0518(13) Uani 1 1 d .
H32A H 0.5389 0.2409 -0.1701 0.062 Uiso 1 1 calc R
C33 C 0.5173(4) 0.27310(10) 0.4061(3) 0.0300(9) Uani 1 1 d .
C34 C 0.3541(4) 0.18464(10) 0.3554(3) 0.0282(9) Uani 1 1 d .
C35 C 0.3652(4) 0.20504(10) 0.5455(3) 0.0330(10) Uani 1 1 d .
H35A H 0.4051 0.2190 0.5999 0.040 Uiso 1 1 calc R
C36 C 0.7609(4) 0.19226(11) 0.4666(4) 0.0431(11) Uani 1 1 d .
H36A H 0.7499 0.1790 0.4016 0.052 Uiso 1 1 calc R
C37 C 0.2083(4) 0.16428(11) 0.4911(3) 0.0355(10) Uani 1 1 d .
H37A H 0.1380 0.1503 0.5109 0.043 Uiso 1 1 calc R
C38 C 0.5450(4) 0.22805(11) -0.0078(4) 0.0417(11) Uani 1 1 d .
H38A H 0.5716 0.2499 0.0170 0.050 Uiso 1 1 calc R
C39 C 0.6995(4) 0.23885(11) 0.5816(4) 0.0421(11) Uani 1 1 d .
H39A H 0.6458 0.2578 0.5961 0.051 Uiso 1 1 calc R
C40 C 0.7204(4) 0.23065(13) 0.2052(4) 0.0553(14) Uani 1 1 d .
H40A H 0.7481 0.2265 0.1297 0.083 Uiso 1 1 calc R
H40B H 0.7813 0.2200 0.2571 0.083 Uiso 1 1 calc R
H40C H 0.7176 0.2552 0.2189 0.083 Uiso 1 1 calc R
C41 C 0.7976(5) 0.23050(13) 0.6544(4) 0.0515(13) Uani 1 1 d .
H41A H 0.8105 0.2437 0.7192 0.062 Uiso 1 1 calc R
C42 C 0.4678(4) 0.16630(12) -0.0806(4) 0.0448(11) Uani 1 1 d .
H42A H 0.4402 0.1443 -0.1039 0.054 Uiso 1 1 calc R
C43 C 0.6160(4) 0.29653(10) 0.3903(4) 0.0382(10) Uani 1 1 d .
H43A H 0.7005 0.2887 0.3761 0.046 Uiso 1 1 calc R
C44 C 0.2635(4) 0.18509(10) 0.5721(3) 0.0365(10) Uani 1 1 d .
H44A H 0.2306 0.1853 0.6446 0.044 Uiso 1 1 calc R
C45 C 0.6791(4) 0.21944(10) 0.4863(3) 0.0311(9) Uani 1 1 d .
C46 C 0.4893(5) 0.19113(14) -0.1563(4) 0.0524(13) Uani 1 1 d .
H46A H 0.4789 0.1867 -0.2328 0.063 Uiso 1 1 calc R
C47 C 0.5912(5) 0.33094(11) 0.3952(4) 0.0456(12) Uani 1 1 d .
H47A H 0.6593 0.3467 0.3848 0.055 Uiso 1 1 calc R
C48 C 0.2502(4) 0.16283(11) 0.3837(3) 0.0332(10) Uani 1 1 d .
C49 C 0.4714(5) 0.34286(11) 0.4144(4) 0.0484(12) Uani 1 1 d .
H49A H 0.4559 0.3667 0.4165 0.058 Uiso 1 1 calc R
C50 C 0.8764(5) 0.20342(13) 0.6344(4) 0.0518(13) Uani 1 1 d .
H50A H 0.9436 0.1978 0.6851 0.062 Uiso 1 1 calc R
C51 C 0.8578(4) 0.18445(13) 0.5406(4) 0.0533(13) Uani 1 1 d .
H51A H 0.9126 0.1657 0.5266 0.064 Uiso 1 1 calc R
C52 C 0.1919(5) 0.13816(13) 0.2990(4) 0.0493(13) Uani 1 1 d .
C53 C 0.3721(5) 0.32027(11) 0.4310(4) 0.0478(12) Uani 1 1 d .
H53A H 0.2882 0.3285 0.4454 0.057 Uiso 1 1 calc R
C54 C 0.0840(6) 0.11669(17) 0.3483(5) 0.086(2) Uani 1 1 d .
H54A H 0.0152 0.1317 0.3730 0.130 Uiso 1 1 calc R
H54B H 0.1181 0.1036 0.4111 0.130 Uiso 1 1 calc R
H54C H 0.0500 0.1010 0.2923 0.130 Uiso 1 1 calc R
C55 C 0.1365(6) 0.15793(17) 0.2004(4) 0.083(2) Uani 1 1 d .
H55A H 0.2045 0.1716 0.1673 0.124 Uiso 1 1 calc R
H55B H 0.0677 0.1730 0.2252 0.124 Uiso 1 1 calc R
H55C H 0.1019 0.1419 0.1457 0.124 Uiso 1 1 calc R
C56 C 0.2958(6) 0.11296(13) 0.2613(4) 0.0658(17) Uani 1 1 d .
H56A H 0.3670 0.1256 0.2290 0.099 Uiso 1 1 calc R
H56B H 0.2588 0.0974 0.2062 0.099 Uiso 1 1 calc R
H56C H 0.3277 0.0998 0.3248 0.099 Uiso 1 1 calc R

loop_
_atom_site_aniso_label
_atom_site_aniso_U_11
_atom_site_aniso_U_22
_atom_site_aniso_U_33
_atom_site_aniso_U_23
_atom_site_aniso_U_13
_atom_site_aniso_U_12
Ni1 0.0359(3) 0.0227(3) 0.0204(3) -0.0006(2) 0.0027(2) 0.0040(2)
P1 0.0307(5) 0.0204(5) 0.0222(5) 0.0001(4) 0.0021(4) 0.0028(4)
N1 0.0357(19) 0.0281(18) 0.0234(19) 0.0001(14) 0.0031(15) 0.0025(15)
O1 0.0543(18) 0.0228(14) 0.0238(16) 0.0006(12) 0.0075(13) 0.0046(12)
C1 0.025(2) 0.029(2) 0.026(2) -0.0031(17) -0.0031(17) 0.0014(16)
C2 0.028(2) 0.0227(19) 0.025(2) 0.0004(16) 0.0020(17) 0.0055(16)
C3 0.026(2) 0.027(2) 0.024(2) 0.0069(17) 0.0030(17) -0.0018(16)
C4 0.029(2) 0.037(2) 0.021(2) -0.0012(17) -0.0002(17) 0.0016(17)
C5 0.033(2) 0.040(2) 0.025(2) -0.0095(19) 0.0019(18) 0.0049(19)
C6 0.032(2) 0.021(2) 0.033(2) -0.0021(17) -0.0037(18) 0.0055(16)
C7 0.057(3) 0.026(2) 0.033(3) -0.0060(19) -0.002(2) 0.005(2)
C8 0.043(2) 0.022(2) 0.041(3) -0.0006(18) -0.007(2) 0.0035(18)
C9 0.031(2) 0.024(2) 0.026(2) -0.0028(16) 0.0032(18) 0.0047(16)
C10 0.046(3) 0.038(3) 0.038(3) -0.011(2) -0.007(2) 0.014(2)
C11 0.035(2) 0.027(2) 0.038(3) -0.0042(18) 0.003(2) 0.0007(18)
C12 0.029(2) 0.042(3) 0.047(3) 0.011(2) -0.005(2) 0.0021(19)
C13 0.032(2) 0.025(2) 0.039(3) -0.0078(18) -0.0016(19) 0.0040(17)
C14 0.034(2) 0.029(2) 0.041(3) 0.0064(19) 0.001(2) 0.0045(18)
C15 0.046(3) 0.076(4) 0.037(3) 0.000(3) 0.002(2) -0.002(3)
C16 0.037(2) 0.038(3) 0.039(3) 0.001(2) -0.008(2) -0.006(2)
C17 0.037(2) 0.048(3) 0.035(3) 0.005(2) -0.001(2) 0.001(2)
C18 0.035(2) 0.059(3) 0.036(3) 0.011(2) 0.007(2) 0.008(2)
C19 0.056(3) 0.036(2) 0.040(3) 0.005(2) -0.014(2) 0.005(2)
C20 0.043(3) 0.044(3) 0.053(3) -0.006(2) -0.003(2) 0.018(2)
C21 0.055(3) 0.076(4) 0.036(3) 0.018(3) -0.008(2) 0.011(3)
C22 0.073(3) 0.024(2) 0.051(3) 0.002(2) -0.011(3) 0.003(2)
C23 0.034(3) 0.040(3) 0.063(3) -0.007(2) 0.018(2) -0.009(2)
C24 0.052(3) 0.033(2) 0.063(3) 0.008(2) 0.010(2) -0.008(2)
C25 0.032(2) 0.072(4) 0.052(3) -0.003(3) -0.002(2) -0.008(2)
C26 0.045(3) 0.027(2) 0.053(3) 0.010(2) 0.015(2) 0.005(2)
C27 0.056(3) 0.102(5) 0.046(3) 0.015(3) 0.018(3) -0.017(3)
C28 0.075(4) 0.075(4) 0.026(3) 0.015(2) 0.002(3) -0.013(3)
Ni2 0.0368(3) 0.0308(3) 0.0262(3) -0.0009(2) 0.0073(2) -0.0078(2)
P2 0.0297(5) 0.0254(5) 0.0267(6) -0.0013(4) 0.0028(4) -0.0026(4)
N2 0.0386(19) 0.0324(19) 0.027(2) 0.0015(15) 0.0080(16) 0.0012(15)
O2 0.0381(16) 0.0400(17) 0.0260(16) 0.0014(13) 0.0031(13) -0.0097(13)
C29 0.032(2) 0.021(2) 0.029(2) -0.0003(17) 0.0046(18) -0.0010(16)
C30 0.042(2) 0.033(2) 0.031(3) -0.0009(19) 0.006(2) 0.0012(19)
C31 0.042(3) 0.037(2) 0.033(3) 0.0015(19) 0.004(2) -0.003(2)
C32 0.061(3) 0.059(3) 0.035(3) 0.018(2) 0.007(2) 0.010(3)
C33 0.035(2) 0.027(2) 0.028(2) -0.0007(17) -0.0024(18) -0.0024(17)
C34 0.031(2) 0.031(2) 0.023(2) 0.0028(17) 0.0029(17) 0.0010(17)
C35 0.038(2) 0.030(2) 0.031(2) 0.0001(18) 0.0034(19) 0.0010(18)
C36 0.045(3) 0.038(3) 0.047(3) -0.005(2) 0.000(2) 0.005(2)
C37 0.029(2) 0.041(3) 0.037(3) 0.010(2) 0.0053(19) -0.0014(18)
C38 0.051(3) 0.037(2) 0.038(3) 0.004(2) 0.010(2) -0.001(2)
C39 0.047(3) 0.043(3) 0.037(3) -0.005(2) -0.002(2) 0.003(2)
C40 0.050(3) 0.069(3) 0.048(3) -0.008(3) 0.021(2) -0.025(3)
C41 0.051(3) 0.060(3) 0.044(3) -0.002(2) -0.013(2) 0.002(3)
C42 0.046(3) 0.049(3) 0.039(3) -0.013(2) -0.003(2) -0.003(2)
C43 0.042(3) 0.031(2) 0.042(3) 0.002(2) -0.001(2) -0.0015(19)
C44 0.039(2) 0.040(3) 0.031(2) -0.002(2) 0.011(2) 0.001(2)
C45 0.031(2) 0.028(2) 0.034(2) 0.0009(18) 0.0037(18) -0.0047(17)
C46 0.053(3) 0.080(4) 0.024(3) 0.001(3) 0.000(2) 0.011(3)
C47 0.059(3) 0.029(2) 0.049(3) 0.001(2) -0.003(2) -0.010(2)
C48 0.029(2) 0.041(2) 0.029(2) 0.0033(19) -0.0002(18) -0.0045(18)
C49 0.072(4) 0.027(2) 0.046(3) -0.003(2) 0.000(3) 0.002(2)
C50 0.041(3) 0.064(3) 0.050(3) 0.011(3) -0.013(2) 0.001(2)
C51 0.040(3) 0.051(3) 0.068(4) 0.001(3) -0.004(3) 0.016(2)
C52 0.048(3) 0.069(3) 0.031(3) 0.000(2) 0.002(2) -0.032(3)
C53 0.056(3) 0.038(3) 0.049(3) 0.001(2) 0.010(2) 0.012(2)
C54 0.078(4) 0.123(6) 0.058(4) -0.013(4) 0.005(3) -0.071(4)
C55 0.071(4) 0.130(6) 0.045(4) 0.015(4) -0.029(3) -0.042(4)
C56 0.093(4) 0.058(3) 0.047(3) -0.023(3) 0.016(3) -0.037(3)

loop_
_atom_type_symbol
_atom_type_description
_atom_type_scat_dispersion_real
_atom_type_scat_dispersion_imag
_atom_type_scat_source
C C 0.0033 0.0016 'International Tables Vol C Tables 4.2.6.8 and 6.1.1.4'
H H 0.0000 0.0000 'International Tables Vol C Tables 4.2.6.8 and 6.1.1.4'
N N 0.0061 0.0033 'International Tables Vol C Tables 4.2.6.8 and 6.1.1.4'
O O 0.0106 0.0060 'International Tables Vol C Tables 4.2.6.8 and 6.1.1.4'
P P 0.1023 0.0942 'International Tables Vol C Tables 4.2.6.8 and 6.1.1.4'
Ni Ni 0.3393 1.1124 'International Tables Vol C Tables 4.2.6.8 and 6.1.1.4'

loop_
_geom_angle_atom_site_label_1
_geom_angle_atom_site_label_2
_geom_angle_atom_site_label_3
_geom_angle
O1 Ni1 C7 177.90(17)
O1 Ni1 N1 88.99(12)
C7 Ni1 N1 90.21(16)
O1 Ni1 P1 87.25(8)
C7 Ni1 P1 93.57(13)
N1 Ni1 P1 176.21(10)
C2 P1 C9 108.79(17)
C2 P1 C3 107.27(18)
C9 P1 C3 104.89(17)
C2 P1 Ni1 100.64(13)
C9 P1 Ni1 118.36(13)
C3 P1 Ni1 116.24(12)
C18 N1 C15 118.1(4)
C18 N1 Ni1 121.8(3)
C15 N1 Ni1 120.0(3)
C1 O1 Ni1 120.1(2)
O1 C1 C2 120.1(3)
O1 C1 C6 121.4(3)
C2 C1 C6 118.5(3)
C4 C2 C1 121.9(3)
C4 C2 P1 127.0(3)
C1 C2 P1 111.1(3)
C11 C3 C10 118.4(4)
C11 C3 P1 122.8(3)
C10 C3 P1 118.8(3)
C5 C4 C2 119.4(4)
C5 C4 H4A 120.3
C2 C4 H4A 120.3
C4 C5 C13 118.9(4)
C4 C5 H5A 120.6
C13 C5 H5A 120.6
C13 C6 C1 116.8(4)
C13 C6 C8 122.7(3)
C1 C6 C8 120.4(3)
Ni1 C7 H7A 109.5
Ni1 C7 H7B 109.5
H7A C7 H7B 109.5
Ni1 C7 H7C 109.5
H7A C7 H7C 109.5
H7B C7 H7C 109.5
C19 C8 C6 109.9(3)
C19 C8 C22 108.4(3)
C6 C8 C22 112.0(4)
C19 C8 C24 109.3(4)
C6 C8 C24 110.3(3)
C22 C8 C24 106.8(4)
C17 C9 C14 118.4(4)
C17 C9 P1 118.2(3)
C14 C9 P1 123.5(3)
C20 C10 C3 120.7(4)
C20 C10 H10A 119.6
C3 C10 H10A 119.6
C3 C11 C16 120.7(4)
C3 C11 H11A 119.7
C16 C11 H11A 119.7
C16 C12 C20 119.9(4)
C16 C12 H12A 120.1
C20 C12 H12A 120.1
C6 C13 C5 124.3(4)
C6 C13 H13A 117.9
C5 C13 H13A 117.9
C9 C14 C26 120.5(4)
C9 C14 H14A 119.7
C26 C14 H14A 119.7
N1 C15 C27 121.5(5)
N1 C15 H15A 119.2
C27 C15 H15A 119.2
C12 C16 C11 119.8(4)
C12 C16 H16A 120.1
C11 C16 H16A 120.1
C25 C17 C9 121.0(4)
C25 C17 H17A 119.5
C9 C17 H17A 119.5
N1 C18 C21 123.2(4)
N1 C18 H18A 118.4
C21 C18 H18A 118.4
C8 C19 H19A 109.5
C8 C19 H19B 109.5
H19A C19 H19B 109.5
C8 C19 H19C 109.5
H19A C19 H19C 109.5
H19B C19 H19C 109.5
C10 C20 C12 120.5(4)
C10 C20 H20A 119.8
C12 C20 H20A 119.8
C28 C21 C18 119.6(5)
C28 C21 H21A 120.2
C18 C21 H21A 120.2
C8 C22 H22A 109.5
C8 C22 H22B 109.5
H22A C22 H22B 109.5
C8 C22 H22C 109.5
H22A C22 H22C 109.5
H22B C22 H22C 109.5
C26 C23 C25 119.7(4)
C26 C23 H23A 120.1
C25 C23 H23A 120.1
C8 C24 H24A 109.5
C8 C24 H24B 109.5
H24A C24 H24B 109.5
C8 C24 H24C 109.5
H24A C24 H24C 109.5
H24B C24 H24C 109.5
C17 C25 C23 120.3(4)
C17 C25 H25A 119.8
C23 C25 H25A 119.8
C23 C26 C14 120.0(4)
C23 C26 H26A 120.0
C14 C26 H26A 120.0
C28 C27 C15 119.4(5)
C28 C27 H27A 120.3
C15 C27 H27A 120.3
C21 C28 C27 118.0(5)
C21 C28 H28A 121.0
C27 C28 H28A 121.0
O2 Ni2 C40 170.31(19)
O2 Ni2 N2 90.23(13)
C40 Ni2 N2 92.59(18)
O2 Ni2 P2 87.35(9)
C40 Ni2 P2 91.74(15)
N2 Ni2 P2 167.97(10)
C29 P2 C45 106.95(18)
C29 P2 C33 107.98(17)
C45 P2 C33 103.60(18)
C29 P2 Ni2 100.88(13)
C45 P2 Ni2 122.46(14)
C33 P2 Ni2 114.13(13)
C38 N2 C30 117.3(4)
C38 N2 Ni2 122.2(3)
C30 N2 Ni2 120.4(3)
C34 O2 Ni2 119.8(2)
C35 C29 C34 121.6(4)
C35 C29 P2 126.2(3)
C34 C29 P2 112.1(3)
N2 C30 C42 122.6(4)
N2 C30 H30A 118.7
C42 C30 H30A 118.7
C33 C31 C53 120.5(4)
C33 C31 H31A 119.7
C53 C31 H31A 119.7
C46 C32 C38 119.3(4)
C46 C32 H32A 120.3
C38 C32 H32A 120.3
C31 C33 C43 118.4(4)
C31 C33 P2 121.6(3)
C43 C33 P2 119.9(3)
O2 C34 C29 119.6(3)
O2 C34 C48 121.7(4)
C29 C34 C48 118.7(3)
C44 C35 C29 119.9(4)
C44 C35 H35A 120.1
C29 C35 H35A 120.1
C51 C36 C45 120.3(4)
C51 C36 H36A 119.9
C45 C36 H36A 119.9
C48 C37 C44 123.8(4)
C48 C37 H37A 118.1
C44 C37 H37A 118.1
N2 C38 C32 122.5(4)
N2 C38 H38A 118.7
C32 C38 H38A 118.7
C41 C39 C45 120.1(4)
C41 C39 H39A 120.0
C45 C39 H39A 120.0
Ni2 C40 H40A 109.5
Ni2 C40 H40B 109.5
H40A C40 H40B 109.5
Ni2 C40 H40C 109.5
H40A C40 H40C 109.5
H40B C40 H40C 109.5
C50 C41 C39 120.7(5)
C50 C41 H41A 119.6
C39 C41 H41A 119.6
C46 C42 C30 119.7(5)
C46 C42 H42A 120.2
C30 C42 H42A 120.2
C47 C43 C33 120.1(4)
C47 C43 H43A 120.0
C33 C43 H43A 120.0
C35 C44 C37 118.9(4)
C35 C44 H44A 120.6
C37 C44 H44A 120.6
C36 C45 C39 118.4(4)
C36 C45 P2 118.9(3)
C39 C45 P2 122.7(3)
C42 C46 C32 118.4(5)
C42 C46 H46A 120.8
C32 C46 H46A 120.8
C49 C47 C43 121.3(4)
C49 C47 H47A 119.3
C43 C47 H47A 119.3
C37 C48 C34 117.0(4)
C37 C48 C52 122.1(4)
C34 C48 C52 120.8(3)
C47 C49 C53 119.8(4)
C47 C49 H49A 120.1
C53 C49 H49A 120.1
C41 C50 C51 119.6(5)
C41 C50 H50A 120.2
C51 C50 H50A 120.2
C50 C51 C36 120.9(4)
C50 C51 H51A 119.6
C36 C51 H51A 119.6
C48 C52 C55 110.1(4)
C48 C52 C54 111.7(4)
C55 C52 C54 108.4(4)
C48 C52 C56 109.5(4)
C55 C52 C56 110.5(4)
C54 C52 C56 106.6(5)
C49 C53 C31 119.8(4)
C49 C53 H53A 120.1
C31 C53 H53A 120.1
C52 C54 H54A 109.5
C52 C54 H54B 109.5
H54A C54 H54B 109.5
C52 C54 H54C 109.5
H54A C54 H54C 109.5
H54B C54 H54C 109.5
C52 C55 H55A 109.5
C52 C55 H55B 109.5
H55A C55 H55B 109.5
C52 C55 H55C 109.5
H55A C55 H55C 109.5
H55B C55 H55C 109.5
C52 C56 H56A 109.5
C52 C56 H56B 109.5
H56A C56 H56B 109.5
C52 C56 H56C 109.5
H56A C56 H56C 109.5
H56B C56 H56C 109.5

loop_
_geom_bond_atom_site_label_1
_geom_bond_atom_site_label_2
_geom_bond_distance
Ni1 O1 1.910(2)
Ni1 C7 1.926(4)
Ni1 N1 1.951(3)
Ni1 P1 2.1071(11)
P1 C2 1.799(4)
P1 C9 1.821(4)
P1 C3 1.827(4)
N1 C18 1.312(5)
N1 C15 1.337(5)
O1 C1 1.315(4)
C1 C2 1.413(5)
C1 C6 1.434(5)
C2 C4 1.399(5)
C3 C11 1.378(5)
C3 C10 1.392(5)
C4 C5 1.371(5)
C4 H4A 0.9500
C5 C13 1.400(6)
C5 H5A 0.9500
C6 C13 1.381(5)
C6 C8 1.531(6)
C7 H7A 0.9800
C7 H7B 0.9800
C7 H7C 0.9800
C8 C19 1.526(6)
C8 C22 1.534(5)
C8 C24 1.537(6)
C9 C17 1.382(6)
C9 C14 1.386(5)
C10 C20 1.376(6)
C10 H10A 0.9500
C11 C16 1.402(6)
C11 H11A 0.9500
C12 C16 1.367(6)
C12 C20 1.376(6)
C12 H12A 0.9500
C13 H13A 0.9500
C14 C26 1.389(6)
C14 H14A 0.9500
C15 C27 1.387(7)
C15 H15A 0.9500
C16 H16A 0.9500
C17 C25 1.365(6)
C17 H17A 0.9500
C18 C21 1.371(6)
C18 H18A 0.9500
C19 H19A 0.9800
C19 H19B 0.9800
C19 H19C 0.9800
C20 H20A 0.9500
C21 C28 1.358(7)
C21 H21A 0.9500
C22 H22A 0.9800
C22 H22B 0.9800
C22 H22C 0.9800
C23 C26 1.365(6)
C23 C25 1.382(7)
C23 H23A 0.9500
C24 H24A 0.9800
C24 H24B 0.9800
C24 H24C 0.9800
C25 H25A 0.9500
C26 H26A 0.9500
C27 C28 1.373(7)
C27 H27A 0.9500
C28 H28A 0.9500
Ni2 O2 1.922(3)
Ni2 C40 1.929(4)
Ni2 N2 1.957(3)
Ni2 P2 2.0999(12)
P2 C29 1.795(4)
P2 C45 1.814(4)
P2 C33 1.822(4)
N2 C38 1.335(5)
N2 C30 1.345(5)
O2 C34 1.324(4)
C29 C35 1.397(5)
C29 C34 1.402(5)
C30 C42 1.373(6)
C30 H30A 0.9500
C31 C33 1.387(6)
C31 C53 1.393(6)
C31 H31A 0.9500
C32 C46 1.374(7)
C32 C38 1.381(6)
C32 H32A 0.9500
C33 C43 1.395(6)
C34 C48 1.426(5)
C35 C44 1.361(5)
C35 H35A 0.9500
C36 C51 1.373(6)
C36 C45 1.389(6)
C36 H36A 0.9500
C37 C48 1.384(6)
C37 C44 1.394(6)
C37 H37A 0.9500
C38 H38A 0.9500
C39 C41 1.379(6)
C39 C45 1.399(6)
C39 H39A 0.9500
C40 H40A 0.9800
C40 H40B 0.9800
C40 H40C 0.9800
C41 C50 1.367(7)
C41 H41A 0.9500
C42 C46 1.361(7)
C42 H42A 0.9500
C43 C47 1.377(6)
C43 H43A 0.9500
C44 H44A 0.9500
C46 H46A 0.9500
C47 C49 1.356(6)
C47 H47A 0.9500
C48 C52 1.530(6)
C49 C53 1.380(6)
C49 H49A 0.9500
C50 C51 1.372(7)
C50 H50A 0.9500
C51 H51A 0.9500
C52 C55 1.532(7)
C52 C54 1.534(6)
C52 C56 1.541(7)
C53 H53A 0.9500
C54 H54A 0.9800
C54 H54B 0.9800
C54 H54C 0.9800
C55 H55A 0.9800
C55 H55B 0.9800
C55 H55C 0.9800
C56 H56A 0.9800
C56 H56B 0.9800
C56 H56C 0.9800
